data_2227806
loop_
_publ_author_name
'Zhang, Kou-Lin'
'Diao, Guo-Wang'
'Ng, Seik Weng'

_publ_section_title
;
 Tetrakis(1<i>H</i>-imidazole-\k<i>N</i>^3^)(2-phenylpropanedioato-\k^2^<i>O</i>^1^,<i>O</i>^3^)nickel(II)
;
_journal_coeditor_code LH5153
_journal_issue 11
_journal_name_full 'Acta Crystallographica Section E'
_journal_page_first m1430
_journal_paper_doi 10.1107/S1600536810041577
_journal_volume 66
_journal_year 2010
_chemical_formula_iupac '[Ni (C9 H6 O4) (C3 H4 N2)4]'
_chemical_formula_moiety 'C21 H22 N8 Ni O4'
_chemical_formula_sum 'C21 H22 N8 Ni O4'
_chemical_formula_weight 509.18
_chemical_name_systematic
;
Tetrakis(1<i>H</i>-imidazole-\k<i>N</i>^3^)(2-phenylpropanedioato-
\k^2^<i>O</i>^1^,<i>O</i>^3^)nickel(II)
;
_space_group_IT_number 19
_symmetry_cell_setting orthorhombic
_symmetry_space_group_name_Hall 'P 2ac 2ab'
_symmetry_space_group_name_H-M 'P 21 21 21'
_atom_sites_solution_hydrogens geom
_atom_sites_solution_primary direct
_atom_sites_solution_secondary difmap
_audit_creation_method SHELXL-97
_cell_angle_alpha 90.00
_cell_angle_beta 90.00
_cell_angle_gamma 90.00
_cell_formula_units_Z 4
_cell_length_a 8.5358(8)
_cell_length_b 13.3148(12)
_cell_length_c 20.6996(19)
_cell_measurement_reflns_used 2481
_cell_measurement_temperature 293(2)
_cell_measurement_theta_max 21.7
_cell_measurement_theta_min 2.6
_cell_volume 2352.6(4)
_computing_cell_refinement 'SAINT (Bruker, 2005)'
_computing_data_collection 'APEX2 (Bruker, 2005)'
_computing_data_reduction 'SAINT (Bruker, 2005)'
_computing_molecular_graphics 'X-SEED (Barbour, 2001)'
_computing_publication_material 'publCIF (Westrip, 2010)'
_computing_structure_refinement 'SHELXL97 (Sheldrick, 2008)'
_computing_structure_solution 'SHELXS97 (Sheldrick, 2008)'
_diffrn_ambient_temperature 293(2)
_diffrn_measured_fraction_theta_full 0.999
_diffrn_measured_fraction_theta_max 0.999
_diffrn_measurement_device_type 'Bruker SMART APEX diffractometer'
_diffrn_measurement_method '\w scans'
_diffrn_radiation_monochromator graphite
_diffrn_radiation_source 'fine-focus sealed tube'
_diffrn_radiation_type MoK\a
_diffrn_radiation_wavelength 0.71073
_diffrn_reflns_av_R_equivalents 0.0511
_diffrn_reflns_av_sigmaI/netI 0.0754
_diffrn_reflns_limit_h_max 11
_diffrn_reflns_limit_h_min -11
_diffrn_reflns_limit_k_max 17
_diffrn_reflns_limit_k_min -17
_diffrn_reflns_limit_l_max 27
_diffrn_reflns_limit_l_min -19
_diffrn_reflns_number 15962
_diffrn_reflns_theta_full 27.84
_diffrn_reflns_theta_max 27.84
_diffrn_reflns_theta_min 1.82
_diffrn_standards_decay_% 0
_diffrn_standards_interval_count 0
_diffrn_standards_interval_time 0
_diffrn_standards_number 0
_exptl_absorpt_coefficient_mu 0.869
_exptl_absorpt_correction_T_max 0.8807
_exptl_absorpt_correction_T_min 0.8120
_exptl_absorpt_correction_type multi-scan
_exptl_absorpt_process_details '(SADABS; Sheldrick, 1996)'
_exptl_crystal_colour Green
_exptl_crystal_density_diffrn 1.438
_exptl_crystal_density_method 'not measured'
_exptl_crystal_description Prism
_exptl_crystal_F_000 1056
_exptl_crystal_size_max 0.25
_exptl_crystal_size_mid 0.20
_exptl_crystal_size_min 0.15
_refine_diff_density_max 0.406
_refine_diff_density_min -0.308
_refine_ls_abs_structure_details 'Flack (1983), 2344 Friedel pairs'
_refine_ls_abs_structure_Flack 0.082(13)
_refine_ls_extinction_method none
_refine_ls_goodness_of_fit_ref 0.981
_refine_ls_hydrogen_treatment constr
_refine_ls_matrix_type full
_refine_ls_number_parameters 307
_refine_ls_number_reflns 5516
_refine_ls_number_restraints 0
_refine_ls_restrained_S_all 0.981
_refine_ls_R_factor_all 0.0723
_refine_ls_R_factor_gt 0.0408
_refine_ls_shift/su_max 0.001
_refine_ls_shift/su_mean 0.001
_refine_ls_structure_factor_coef Fsqd
_refine_ls_weighting_details 'calc w=1/[\s^2^(Fo^2^)+(0.0326P)^2^] where P=(Fo^2^+2Fc^2^)/3'
_refine_ls_weighting_scheme calc
_refine_ls_wR_factor_gt 0.0771
_refine_ls_wR_factor_ref 0.0863
_reflns_number_gt 4013
_reflns_number_total 5516
_reflns_threshold_expression I>2\s(I)
_cod_data_source_file lh5153.cif
_cod_data_source_block I
_cod_database_code 2227806
_cod_database_fobs_code 2227806

loop_
_symmetry_equiv_pos_as_xyz
'x, y, z'
'-x+1/2, -y, z+1/2'
'-x, y+1/2, -z+1/2'
'x+1/2, -y+1/2, -z'

loop_
_atom_site_type_symbol
_atom_site_label
_atom_site_fract_x
_atom_site_fract_y
_atom_site_fract_z
_atom_site_U_iso_or_equiv
_atom_site_adp_type
_atom_site_calc_flag
_atom_site_refinement_flags
_atom_site_occupancy
_atom_site_disorder_assembly
_atom_site_disorder_group
Ni Ni1 0.66167(4) 0.40568(3) 0.336577(18) 0.02636(10) Uani d . 1 . .
O O1 0.8851(2) 0.40575(17) 0.29819(9) 0.0324(4) Uani d . 1 . .
O O2 1.0679(2) 0.37546(16) 0.22649(12) 0.0433(6) Uani d . 1 . .
O O3 0.5823(2) 0.41866(15) 0.24132(9) 0.0323(5) Uani d . 1 . .
O O4 0.6203(3) 0.43579(17) 0.13674(11) 0.0515(7) Uani d . 1 . .
N N1 0.6652(3) 0.24683(16) 0.33088(13) 0.0338(6) Uani d . 1 . .
N N2 0.5969(3) 0.0939(2) 0.30389(16) 0.0597(9) Uani d . 1 . .
H H2 0.5388 0.0432 0.2908 0.072 Uiso calc R 1 . .
N N3 0.4310(2) 0.4058(2) 0.37002(11) 0.0301(5) Uani d . 1 . .
N N4 0.1739(3) 0.4091(2) 0.36620(12) 0.0388(6) Uani d . 1 . .
H H4 0.0782 0.4110 0.3504 0.047 Uiso calc R 1 . .
N N5 0.6703(3) 0.56328(16) 0.33579(12) 0.0312(5) Uani d . 1 . .
N N6 0.7570(3) 0.7169(2) 0.32201(14) 0.0424(8) Uani d . 1 . .
H H6 0.8180 0.7667 0.3098 0.051 Uiso calc R 1 . .
N N7 0.7489(3) 0.4034(2) 0.43160(11) 0.0324(6) Uani d . 1 . .
N N8 0.8143(4) 0.4576(2) 0.52810(14) 0.0500(8) Uani d . 1 . .
H H8 0.8359 0.4991 0.5599 0.060 Uiso calc R 1 . .
C C1 0.9291(3) 0.3761(2) 0.24304(17) 0.0300(7) Uani d . 1 . .
C C2 0.8045(3) 0.3333(2) 0.19607(15) 0.0343(8) Uani d . 1 . .
H H2A 0.7662 0.2713 0.2161 0.041 Uiso calc R 1 . .
C C3 0.6602(3) 0.4033(2) 0.19068(14) 0.0315(6) Uani d . 1 . .
C C4 0.8732(3) 0.3022(2) 0.13164(16) 0.0361(8) Uani d . 1 . .
C C5 0.8607(4) 0.2032(3) 0.11128(17) 0.0468(9) Uani d . 1 . .
H H5 0.8055 0.1569 0.1360 0.056 Uiso calc R 1 . .
C C6 0.9301(5) 0.1738(3) 0.0545(2) 0.0635(12) Uani d . 1 . .
H H6A 0.9202 0.1075 0.0410 0.076 Uiso calc R 1 . .
C C7 1.0126(5) 0.2392(4) 0.0179(2) 0.0683(13) Uani d . 1 . .
H H7 1.0602 0.2173 -0.0199 0.082 Uiso calc R 1 . .
C C8 1.0264(5) 0.3368(3) 0.0363(2) 0.0643(12) Uani d . 1 . .
H H8A 1.0831 0.3817 0.0110 0.077 Uiso calc R 1 . .
C C9 0.9556(4) 0.3689(3) 0.09264(17) 0.0471(9) Uani d . 1 . .
H H9 0.9632 0.4360 0.1047 0.057 Uiso calc R 1 . .
C C10 0.5503(4) 0.1886(2) 0.31110(17) 0.0450(9) Uani d . 1 . .
H H10 0.4488 0.2108 0.3031 0.054 Uiso calc R 1 . .
C C11 0.7919(4) 0.1839(2) 0.3360(2) 0.0493(9) Uani d . 1 . .
H H11 0.8920 0.2036 0.3484 0.059 Uiso calc R 1 . .
C C12 0.7502(4) 0.0899(3) 0.3204(2) 0.0626(12) Uani d . 1 . .
H H12 0.8139 0.0333 0.3208 0.075 Uiso calc R 1 . .
C C13 0.3064(3) 0.4087(2) 0.33245(16) 0.0361(7) Uani d . 1 . .
H H13 0.3106 0.4102 0.2876 0.043 Uiso calc R 1 . .
C C14 0.3722(3) 0.4050(3) 0.43166(15) 0.0391(7) Uani d . 1 . .
H H14 0.4318 0.4040 0.4693 0.047 Uiso calc R 1 . .
C C15 0.2137(4) 0.4060(3) 0.42918(17) 0.0446(8) Uani d . 1 . .
H H15 0.1454 0.4048 0.4642 0.054 Uiso calc R 1 . .
C C16 0.7835(4) 0.6195(2) 0.31334(16) 0.0383(8) Uani d . 1 . .
H H16 0.8728 0.5941 0.2935 0.046 Uiso calc R 1 . .
C C17 0.5650(4) 0.6304(2) 0.36077(17) 0.0427(9) Uani d . 1 . .
H H17 0.4705 0.6132 0.3802 0.051 Uiso calc R 1 . .
C C18 0.6178(4) 0.7249(2) 0.35329(17) 0.0426(9) Uani d . 1 . .
H H18 0.5690 0.7837 0.3668 0.051 Uiso calc R 1 . .
C C19 0.7768(4) 0.4830(3) 0.46802(16) 0.0392(8) Uani d . 1 . .
H H19 0.7709 0.5489 0.4533 0.047 Uiso calc R 1 . .
C C20 0.7710(5) 0.3241(3) 0.47194(18) 0.0585(12) Uani d . 1 . .
H H20 0.7590 0.2571 0.4604 0.070 Uiso calc R 1 . .
C C21 0.8133(6) 0.3571(3) 0.53140(18) 0.0682(13) Uani d . 1 . .
H H21 0.8368 0.3179 0.5673 0.082 Uiso calc R 1 . .

loop_
_atom_site_aniso_label
_atom_site_aniso_U_11
_atom_site_aniso_U_22
_atom_site_aniso_U_33
_atom_site_aniso_U_12
_atom_site_aniso_U_13
_atom_site_aniso_U_23
Ni1 0.02413(16) 0.02630(16) 0.02864(19) -0.00065(17) -0.00168(18) -0.00153(19)
O1 0.0262(10) 0.0397(11) 0.0312(11) -0.0002(10) 0.0005(9) -0.0080(11)
O2 0.0255(11) 0.0565(15) 0.0479(15) 0.0019(10) 0.0034(11) -0.0166(12)
O3 0.0296(10) 0.0422(13) 0.0252(11) 0.0041(10) 0.0009(9) -0.0002(10)
O4 0.0486(14) 0.0700(17) 0.0359(14) 0.0183(12) 0.0071(12) 0.0217(12)
N1 0.0380(13) 0.0312(13) 0.0322(15) -0.0052(12) -0.0028(18) 0.0004(11)
N2 0.0581(18) 0.0281(14) 0.093(3) -0.0143(16) -0.0013(17) -0.0146(18)
N3 0.0258(11) 0.0332(12) 0.0313(14) -0.0023(13) -0.0017(11) -0.0005(14)
N4 0.0232(11) 0.0497(15) 0.0436(15) 0.0030(15) -0.0003(13) 0.0011(15)
N5 0.0278(12) 0.0303(12) 0.0356(14) -0.0031(10) 0.0006(17) -0.0003(11)
N6 0.0387(15) 0.0343(15) 0.054(2) -0.0088(13) -0.0008(14) 0.0059(15)
N7 0.0331(12) 0.0349(13) 0.0291(14) 0.0015(13) -0.0029(11) -0.0033(15)
N8 0.064(2) 0.053(2) 0.0330(18) 0.0026(18) -0.0074(17) -0.0125(15)
C1 0.0243(15) 0.0255(16) 0.040(2) 0.0061(12) -0.0016(14) -0.0010(13)
C2 0.0326(18) 0.0358(17) 0.0346(18) -0.0004(14) 0.0001(15) 0.0012(15)
C3 0.0283(13) 0.0343(14) 0.0319(15) -0.0006(18) 0.0009(14) -0.0023(15)
C4 0.0273(16) 0.049(2) 0.0322(17) 0.0077(15) -0.0009(14) -0.0051(16)
C5 0.0362(18) 0.051(2) 0.053(2) 0.0041(18) -0.0058(18) -0.0053(18)
C6 0.064(3) 0.069(3) 0.057(3) 0.018(2) -0.007(2) -0.031(2)
C7 0.075(3) 0.088(3) 0.042(3) 0.032(3) -0.001(2) -0.013(2)
C8 0.060(3) 0.088(3) 0.045(3) 0.018(2) 0.015(2) 0.015(2)
C9 0.052(2) 0.048(2) 0.042(2) 0.0090(17) 0.0023(19) 0.0043(17)
C10 0.0379(18) 0.0350(18) 0.062(3) -0.0055(15) 0.0071(17) -0.0004(17)
C11 0.0431(19) 0.0379(18) 0.067(3) 0.0085(14) -0.018(2) -0.004(2)
C12 0.056(2) 0.0342(19) 0.098(4) 0.006(2) -0.009(2) -0.003(3)
C13 0.0293(14) 0.0416(16) 0.0374(17) -0.0031(14) -0.0022(14) -0.0015(19)
C14 0.0350(16) 0.0509(18) 0.0313(17) 0.0019(18) -0.0008(14) 0.0026(18)
C15 0.0366(16) 0.056(2) 0.041(2) 0.0009(19) 0.0089(15) 0.006(2)
C16 0.0365(17) 0.0314(19) 0.047(2) 0.0011(13) 0.0027(15) -0.0013(15)
C17 0.0347(17) 0.0400(18) 0.053(2) 0.0016(14) 0.0081(17) 0.0003(16)
C18 0.0430(19) 0.0261(16) 0.059(3) 0.0068(14) 0.0016(17) 0.0031(15)
C19 0.0401(19) 0.044(2) 0.034(2) -0.0004(16) -0.0038(16) -0.0028(17)
C20 0.102(3) 0.038(2) 0.036(2) 0.003(2) -0.020(2) 0.0050(17)
C21 0.112(4) 0.057(3) 0.036(2) 0.006(3) -0.025(3) 0.0050(19)

loop_
_atom_type_symbol
_atom_type_description
_atom_type_scat_dispersion_real
_atom_type_scat_dispersion_imag
_atom_type_scat_source
C C 0.0033 0.0016 'International Tables Vol C Tables 4.2.6.8 and 6.1.1.4'
H H 0.0000 0.0000 'International Tables Vol C Tables 4.2.6.8 and 6.1.1.4'
N N 0.0061 0.0033 'International Tables Vol C Tables 4.2.6.8 and 6.1.1.4'
O O 0.0106 0.0060 'International Tables Vol C Tables 4.2.6.8 and 6.1.1.4'
Ni Ni 0.3393 1.1124 'International Tables Vol C Tables 4.2.6.8 and 6.1.1.4'

loop_
_geom_angle_atom_site_label_1
_geom_angle_atom_site_label_2
_geom_angle_atom_site_label_3
_geom_angle_site_symmetry_1
_geom_angle_site_symmetry_3
_geom_angle
_geom_angle_publ_flag
O1 Ni1 N3 . . 176.75(9) ?
O1 Ni1 O3 . . 86.37(7) ?
N3 Ni1 O3 . . 90.39(8) ?
O1 Ni1 N5 . . 87.95(9) ?
N3 Ni1 N5 . . 91.98(10) ?
O3 Ni1 N5 . . 85.50(9) ?
O1 Ni1 N7 . . 91.88(8) ?
N3 Ni1 N7 . . 91.36(9) ?
O3 Ni1 N7 . . 175.72(9) ?
N5 Ni1 N7 . . 90.54(10) ?
O1 Ni1 N1 . . 88.05(10) ?
N3 Ni1 N1 . . 91.88(10) ?
O3 Ni1 N1 . . 91.98(9) ?
N5 Ni1 N1 . . 175.40(10) ?
N7 Ni1 N1 . . 91.87(10) ?
C1 O1 Ni1 . . 128.36(18) ?
C3 O3 Ni1 . . 126.92(18) ?
C10 N1 C11 . . 104.6(2) ?
C10 N1 Ni1 . . 126.6(2) ?
C11 N1 Ni1 . . 128.0(2) ?
C10 N2 C12 . . 107.3(3) ?
C10 N2 H2 . . 126.3 ?
C12 N2 H2 . . 126.3 ?
C13 N3 C14 . . 104.7(2) ?
C13 N3 Ni1 . . 124.44(19) ?
C14 N3 Ni1 . . 130.84(18) ?
C13 N4 C15 . . 107.1(2) ?
C13 N4 H4 . . 126.5 ?
C15 N4 H4 . . 126.5 ?
C16 N5 C17 . . 104.2(3) ?
C16 N5 Ni1 . . 126.9(2) ?
C17 N5 Ni1 . . 128.8(2) ?
C16 N6 C18 . . 106.8(3) ?
C16 N6 H6 . . 126.6 ?
C18 N6 H6 . . 126.6 ?
C19 N7 C20 . . 104.3(3) ?
C19 N7 Ni1 . . 125.8(2) ?
C20 N7 Ni1 . . 129.4(2) ?
C19 N8 C21 . . 107.5(3) ?
C19 N8 H8 . . 126.2 ?
C21 N8 H8 . . 126.2 ?
O2 C1 O1 . . 122.5(3) ?
O2 C1 C2 . . 118.9(3) ?
O1 C1 C2 . . 118.5(3) ?
C4 C2 C3 . . 114.1(2) ?
C4 C2 C1 . . 112.8(2) ?
C3 C2 C1 . . 111.7(2) ?
C4 C2 H2A . . 105.8 ?
C3 C2 H2A . . 105.8 ?
C1 C2 H2A . . 105.8 ?
O4 C3 O3 . . 123.1(3) ?
O4 C3 C2 . . 119.4(3) ?
O3 C3 C2 . . 117.2(3) ?
C5 C4 C9 . . 118.0(3) ?
C5 C4 C2 . . 119.8(3) ?
C9 C4 C2 . . 122.2(3) ?
C6 C5 C4 . . 119.9(4) ?
C6 C5 H5 . . 120.1 ?
C4 C5 H5 . . 120.1 ?
C7 C6 C5 . . 121.4(4) ?
C7 C6 H6A . . 119.3 ?
C5 C6 H6A . . 119.3 ?
C6 C7 C8 . . 120.3(4) ?
C6 C7 H7 . . 119.9 ?
C8 C7 H7 . . 119.9 ?
C7 C8 C9 . . 119.6(4) ?
C7 C8 H8A . . 120.2 ?
C9 C8 H8A . . 120.2 ?
C8 C9 C4 . . 120.9(4) ?
C8 C9 H9 . . 119.5 ?
C4 C9 H9 . . 119.5 ?
N1 C10 N2 . . 111.8(3) ?
N1 C10 H10 . . 124.1 ?
N2 C10 H10 . . 124.1 ?
C12 C11 N1 . . 110.0(3) ?
C12 C11 H11 . . 125.0 ?
N1 C11 H11 . . 125.0 ?
C11 C12 N2 . . 106.3(4) ?
C11 C12 H12 . . 126.8 ?
N2 C12 H12 . . 126.8 ?
N3 C13 N4 . . 112.1(3) ?
N3 C13 H13 . . 123.9 ?
N4 C13 H13 . . 123.9 ?
C15 C14 N3 . . 109.3(3) ?
C15 C14 H14 . . 125.4 ?
N3 C14 H14 . . 125.4 ?
N4 C15 C14 . . 106.8(3) ?
N4 C15 H15 . . 126.6 ?
C14 C15 H15 . . 126.6 ?
N5 C16 N6 . . 112.7(3) ?
N5 C16 H16 . . 123.7 ?
N6 C16 H16 . . 123.7 ?
C18 C17 N5 . . 110.3(3) ?
C18 C17 H17 . . 124.8 ?
N5 C17 H17 . . 124.8 ?
C17 C18 N6 . . 106.0(3) ?
C17 C18 H18 . . 127.0 ?
N6 C18 H18 . . 127.0 ?
N7 C19 N8 . . 111.9(3) ?
N7 C19 H19 . . 124.1 ?
N8 C19 H19 . . 124.1 ?
C21 C20 N7 . . 110.1(3) ?
C21 C20 H20 . . 125.0 ?
N7 C20 H20 . . 125.0 ?
N8 C21 C20 . . 106.2(4) ?
N8 C21 H21 . . 126.9 ?
C20 C21 H21 . . 126.9 ?

loop_
_geom_bond_atom_site_label_1
_geom_bond_atom_site_label_2
_geom_bond_site_symmetry_2
_geom_bond_distance
_geom_bond_publ_flag
Ni1 O1 . 2.0662(18) ?
Ni1 N3 . 2.087(2) ?
Ni1 O3 . 2.092(2) ?
Ni1 N5 . 2.100(2) ?
Ni1 N7 . 2.103(2) ?
Ni1 N1 . 2.118(2) ?
O1 C1 . 1.265(4) ?
O2 C1 . 1.234(3) ?
O3 C3 . 1.258(3) ?
O4 C3 . 1.245(3) ?
N1 C10 . 1.316(4) ?
N1 C11 . 1.373(4) ?
N2 C10 . 1.330(4) ?
N2 C12 . 1.353(4) ?
N2 H2 . 0.8800 ?
N3 C13 . 1.318(3) ?
N3 C14 . 1.371(4) ?
N4 C13 . 1.329(3) ?
N4 C15 . 1.348(4) ?
N4 H4 . 0.8800 ?
N5 C16 . 1.308(4) ?
N5 C17 . 1.369(4) ?
N6 C16 . 1.329(4) ?
N6 C18 . 1.357(4) ?
N6 H6 . 0.8800 ?
N7 C19 . 1.323(4) ?
N7 C20 . 1.359(4) ?
N8 C19 . 1.328(4) ?
N8 C21 . 1.339(4) ?
N8 H8 . 0.8800 ?
C1 C2 . 1.550(4) ?
C2 C4 . 1.515(4) ?
C2 C3 . 1.549(4) ?
C2 H2A . 0.9800 ?
C4 C5 . 1.388(5) ?
C4 C9 . 1.391(4) ?
C5 C6 . 1.372(5) ?
C5 H5 . 0.9300 ?
C6 C7 . 1.352(6) ?
C6 H6A . 0.9300 ?
C7 C8 . 1.359(5) ?
C7 H7 . 0.9300 ?
C8 C9 . 1.382(5) ?
C8 H8A . 0.9300 ?
C9 H9 . 0.9300 ?
C10 H10 . 0.9300 ?
C11 C12 . 1.340(5) ?
C11 H11 . 0.9300 ?
C12 H12 . 0.9300 ?
C13 H13 . 0.9300 ?
C14 C15 . 1.355(4) ?
C14 H14 . 0.9300 ?
C15 H15 . 0.9300 ?
C16 H16 . 0.9300 ?
C17 C18 . 1.345(4) ?
C17 H17 . 0.9300 ?
C18 H18 . 0.9300 ?
C19 H19 . 0.9300 ?
C20 C21 . 1.356(5) ?
C20 H20 . 0.9300 ?
C21 H21 . 0.9300 ?

loop_
_geom_hbond_atom_site_label_D
_geom_hbond_atom_site_label_H
_geom_hbond_atom_site_label_A
_geom_hbond_site_symmetry_A
_geom_hbond_distance_DH
_geom_hbond_distance_HA
_geom_hbond_distance_DA
_geom_hbond_angle_DHA
_geom_hbond_publ_flag
N2 H2 O3 3_645 0.88 2.06 2.943(3) 176 yes
N4 H4 O1 1_455 0.88 1.97 2.839(3) 168 yes
N6 H6 O2 3_755 0.88 1.90 2.774(3) 172 yes
N8 H8 O4 2_665 0.88 1.85 2.718(3) 169 yes

loop_
_geom_torsion_atom_site_label_1
_geom_torsion_atom_site_label_2
_geom_torsion_atom_site_label_3
_geom_torsion_atom_site_label_4
_geom_torsion_site_symmetry_1
_geom_torsion_site_symmetry_2
_geom_torsion_site_symmetry_3
_geom_torsion_site_symmetry_4
_geom_torsion
_geom_torsion_publ_flag
O3 Ni1 O1 C1 . . . . -28.3(3) ?
N5 Ni1 O1 C1 . . . . -113.9(3) ?
N7 Ni1 O1 C1 . . . . 155.7(3) ?
N1 Ni1 O1 C1 . . . . 63.9(3) ?
O1 Ni1 O3 C3 . . . . 15.1(2) ?
N3 Ni1 O3 C3 . . . . -164.7(2) ?
N5 Ni1 O3 C3 . . . . 103.4(2) ?
N1 Ni1 O3 C3 . . . . -72.8(2) ?
O1 Ni1 N1 C10 . . . . -137.2(3) ?
N3 Ni1 N1 C10 . . . . 39.6(3) ?
O3 Ni1 N1 C10 . . . . -50.9(3) ?
N7 Ni1 N1 C10 . . . . 131.0(3) ?
O1 Ni1 N1 C11 . . . . 30.7(3) ?
N3 Ni1 N1 C11 . . . . -152.6(3) ?
O3 Ni1 N1 C11 . . . . 117.0(3) ?
N7 Ni1 N1 C11 . . . . -61.1(3) ?
O3 Ni1 N3 C13 . . . . 2.8(3) ?
N5 Ni1 N3 C13 . . . . 88.3(3) ?
N7 Ni1 N3 C13 . . . . 178.9(3) ?
N1 Ni1 N3 C13 . . . . -89.2(3) ?
O3 Ni1 N3 C14 . . . . -175.9(3) ?
N5 Ni1 N3 C14 . . . . -90.4(3) ?
N7 Ni1 N3 C14 . . . . 0.2(3) ?
N1 Ni1 N3 C14 . . . . 92.1(3) ?
O1 Ni1 N5 C16 . . . . 3.4(3) ?
N3 Ni1 N5 C16 . . . . -173.4(3) ?
O3 Ni1 N5 C16 . . . . -83.1(3) ?
N7 Ni1 N5 C16 . . . . 95.3(3) ?
O1 Ni1 N5 C17 . . . . -173.2(3) ?
N3 Ni1 N5 C17 . . . . 10.1(3) ?
O3 Ni1 N5 C17 . . . . 100.3(3) ?
N7 Ni1 N5 C17 . . . . -81.3(3) ?
O1 Ni1 N7 C19 . . . . 92.3(2) ?
N3 Ni1 N7 C19 . . . . -87.6(3) ?
N5 Ni1 N7 C19 . . . . 4.4(3) ?
N1 Ni1 N7 C19 . . . . -179.5(3) ?
O1 Ni1 N7 C20 . . . . -96.5(3) ?
N3 Ni1 N7 C20 . . . . 83.5(3) ?
N5 Ni1 N7 C20 . . . . 175.5(3) ?
N1 Ni1 N7 C20 . . . . -8.4(3) ?
Ni1 O1 C1 O2 . . . . -176.5(2) ?
Ni1 O1 C1 C2 . . . . -0.1(4) ?
O2 C1 C2 C4 . . . . -4.3(4) ?
O1 C1 C2 C4 . . . . 179.1(3) ?
O2 C1 C2 C3 . . . . -134.4(3) ?
O1 C1 C2 C3 . . . . 49.0(4) ?
Ni1 O3 C3 O4 . . . . -161.4(2) ?
Ni1 O3 C3 C2 . . . . 23.8(4) ?
C4 C2 C3 O4 . . . . -6.3(4) ?
C1 C2 C3 O4 . . . . 123.0(3) ?
C4 C2 C3 O3 . . . . 168.7(3) ?
C1 C2 C3 O3 . . . . -61.9(4) ?
C3 C2 C4 C5 . . . . -111.2(3) ?
C1 C2 C4 C5 . . . . 120.0(3) ?
C3 C2 C4 C9 . . . . 71.8(4) ?
C1 C2 C4 C9 . . . . -57.1(4) ?
C9 C4 C5 C6 . . . . 0.6(5) ?
C2 C4 C5 C6 . . . . -176.6(3) ?
C4 C5 C6 C7 . . . . 0.8(6) ?
C5 C6 C7 C8 . . . . -1.1(7) ?
C6 C7 C8 C9 . . . . 0.1(7) ?
C7 C8 C9 C4 . . . . 1.4(6) ?
C5 C4 C9 C8 . . . . -1.7(5) ?
C2 C4 C9 C8 . . . . 175.4(3) ?
C11 N1 C10 N2 . . . . 0.3(4) ?
Ni1 N1 C10 N2 . . . . 170.4(2) ?
C12 N2 C10 N1 . . . . 0.5(4) ?
C10 N1 C11 C12 . . . . -1.0(4) ?
Ni1 N1 C11 C12 . . . . -171.0(3) ?
N1 C11 C12 N2 . . . . 1.3(5) ?
C10 N2 C12 C11 . . . . -1.1(5) ?
C14 N3 C13 N4 . . . . -0.4(4) ?
Ni1 N3 C13 N4 . . . . -179.4(2) ?
C15 N4 C13 N3 . . . . -0.2(4) ?
C13 N3 C14 C15 . . . . 0.8(4) ?
Ni1 N3 C14 C15 . . . . 179.7(2) ?
C13 N4 C15 C14 . . . . 0.7(4) ?
N3 C14 C15 N4 . . . . -1.0(4) ?
C17 N5 C16 N6 . . . . -0.3(4) ?
Ni1 N5 C16 N6 . . . . -177.6(2) ?
C18 N6 C16 N5 . . . . 1.1(4) ?
C16 N5 C17 C18 . . . . -0.5(4) ?
Ni1 N5 C17 C18 . . . . 176.7(2) ?
N5 C17 C18 N6 . . . . 1.2(4) ?
C16 N6 C18 C17 . . . . -1.3(4) ?
C20 N7 C19 N8 . . . . -0.1(4) ?
Ni1 N7 C19 N8 . . . . 172.8(2) ?
C21 N8 C19 N7 . . . . 0.9(5) ?
C19 N7 C20 C21 . . . . -0.6(5) ?
Ni1 N7 C20 C21 . . . . -173.2(3) ?
C19 N8 C21 C20 . . . . -1.2(6) ?
N7 C20 C21 N8 . . . . 1.2(6) ?
